data_4305291
loop_
_publ_author_name
'Ravi Shankar'
'Atul Pratap Singh'
'Archana Jain'
'Mary F. Mahon'
'Kieran C. Molloy'

_publ_section_title
;
Synthesis, Characterization, and Structural Studies of Mixed-Ligand
Diorganotin Esters, [R2Sn(OP(O)(OH)Ph)(OS(O)2R1)]n [R =n-Bu, R1= Me (1), n-Pr
(2); R = Et, R1= Me (3)] with 1D and 3D Coordination Polymeric Motifs
;
_journal_name_full 'Inorganic Chemistry'
_journal_page_first 5930
_journal_page_last 5935
_journal_paper_doi 10.1021/ic8002433
_journal_volume 47
_journal_year 2008
_chemical_formula_moiety 'C11 H19 O6 P S Sn'
_chemical_formula_sum 'C11 H19 O6 P S Sn'
_chemical_formula_weight 429.01
_chemical_name_systematic
;
 ?
;
_space_group_IT_number 2
_symmetry_cell_setting triclinic
_symmetry_space_group_name_Hall '-P 1'
_symmetry_space_group_name_H-M 'P -1'
_atom_sites_solution_hydrogens geom
_atom_sites_solution_primary direct
_atom_sites_solution_secondary difmap
_audit_creation_method SHELXL-97
_cell_angle_alpha 72.9260(10)
_cell_angle_beta 67.4340(10)
_cell_angle_gamma 69.5950(10)
_cell_formula_units_Z 2
_cell_length_a 8.65210(10)
_cell_length_b 9.96560(10)
_cell_length_c 10.7760(2)
_cell_measurement_reflns_used 10734
_cell_measurement_temperature 150(2)
_cell_measurement_theta_max 30.034
_cell_measurement_theta_min 2.910
_cell_volume 790.34(2)
_computing_cell_refinement 'HKL Scalepack (Otwinski & Minor, 1997)'
_computing_data_collection 'Collect (Nonius BV, 1997-2000)'
_computing_data_reduction
;
 DENZO-SCALEPACK Z. Otwinowski and W. Minor, " 
 Processing of X-ray Diffraction Data Collected in Oscillation Mode ", 
 Methods in Enzymology, Volume 276: Macromolecular Crystallography, 
 part A, p.307-326, 1997,C.W. Carter, Jr. & R. M. Sweet, Eds., Academic Press.
;
_computing_molecular_graphics 'ORTEP3 for Windows - Farrugia, L. J. J. Appl. Crystallogr. 1997, 30, 565'
_computing_publication_material
;
 'WinGX publication routines, Farrugia, 
 L. J., J. Appl. Crystallogr., 1999, 32, 837-838
;
_computing_structure_refinement
;
 SHELXL97 -Program for Crystal Structure Analysis (Release 97-2). 
 Sheldrick, G.M., Instit\"ut f\"ur Anorganische Chemie der Universit\"at, 
 Tammanstrasse 4, D-3400 G\"ottingen, Germany, 1998 
;
_computing_structure_solution
; 
 SIR97- Altomare A., Burla M.C., Camalli M., Cascarano G.L., Giacovazzo C. , 
 Guagliardi A., Moliterni A.G.G., Polidori G.,Spagna R. 
 (1999) J. Appl. Cryst. 32, 115-119
;
_diffrn_ambient_temperature 150(2)
_diffrn_measured_fraction_theta_full 0.994
_diffrn_measured_fraction_theta_max 0.994
_diffrn_measurement_device_type 'Nonius Kappa CCD'
_diffrn_measurement_method '229 2.0 degree images with \w scans'
_diffrn_radiation_monochromator graphite
_diffrn_radiation_source 'fine-focus sealed tube'
_diffrn_radiation_type MoK\a
_diffrn_radiation_wavelength 0.71073
_diffrn_reflns_av_R_equivalents 0.0309
_diffrn_reflns_av_sigmaI/netI 0.0338
_diffrn_reflns_limit_h_max 12
_diffrn_reflns_limit_h_min -12
_diffrn_reflns_limit_k_max 14
_diffrn_reflns_limit_k_min -13
_diffrn_reflns_limit_l_max 15
_diffrn_reflns_limit_l_min -13
_diffrn_reflns_number 16259
_diffrn_reflns_theta_full 30.06
_diffrn_reflns_theta_max 30.06
_diffrn_reflns_theta_min 3.31
_diffrn_standards_decay_% 0
_diffrn_standards_number 0
_exptl_absorpt_coefficient_mu 1.869
_exptl_absorpt_correction_T_max 0.7592
_exptl_absorpt_correction_T_min 0.6992
_exptl_absorpt_correction_type multi-scan
_exptl_absorpt_process_details
;
multi-scan from symmetry-related measurements 
 Sortav (Blessing 1995)
;
_exptl_crystal_colour colourless
_exptl_crystal_density_diffrn 1.803
_exptl_crystal_density_method 'not measured'
_exptl_crystal_description block
_exptl_crystal_F_000 428
_exptl_crystal_size_max 0.20
_exptl_crystal_size_mid 0.17
_exptl_crystal_size_min 0.15
_refine_diff_density_max 0.733
_refine_diff_density_min -1.020
_refine_diff_density_rms 0.105
_refine_ls_extinction_method none
_refine_ls_goodness_of_fit_ref 1.145
_refine_ls_hydrogen_treatment mixed
_refine_ls_matrix_type full
_refine_ls_number_parameters 205
_refine_ls_number_reflns 4615
_refine_ls_number_restraints 0
_refine_ls_restrained_S_all 1.145
_refine_ls_R_factor_all 0.0247
_refine_ls_R_factor_gt 0.0234
_refine_ls_shift/su_max 0.002
_refine_ls_shift/su_mean 0.000
_refine_ls_structure_factor_coef Fsqd
_refine_ls_weighting_details 'calc w=1/[\s^2^(Fo^2^)+(0.0195P)^2^+0.3652P] where P=(Fo^2^+2Fc^2^)/3'
_refine_ls_weighting_scheme calc
_refine_ls_wR_factor_gt 0.0563
_refine_ls_wR_factor_ref 0.0571
_reflns_number_gt 4411
_reflns_number_total 4615
_reflns_threshold_expression >2sigma(I)
_cod_data_source_file ic8002433-file007_3.cif
_cod_data_source_block k07kcm51
_cod_original_cell_volume 790.340(19)
_cod_database_code 4305291

loop_
_symmetry_equiv_pos_as_xyz
'x, y, z'
'-x, -y, -z'

loop_
_atom_site_label
_atom_site_type_symbol
_atom_site_fract_x
_atom_site_fract_y
_atom_site_fract_z
_atom_site_U_iso_or_equiv
_atom_site_adp_type
_atom_site_occupancy
_atom_site_symmetry_multiplicity
_atom_site_calc_flag
_atom_site_refinement_flags
_atom_site_disorder_assembly
_atom_site_disorder_group
Sn Sn 0.925996(13) 0.766764(10) 0.546221(10) 0.01580(5) Uani 1 1 d . . .
S S 1.02781(6) 1.02743(5) 0.22942(4) 0.02366(10) Uani 1 1 d . . .
P P 0.99991(6) 0.58740(4) 0.28493(4) 0.01728(9) Uani 1 1 d . . .
O1 O 0.89836(18) 0.96649(14) 0.34760(13) 0.0259(3) Uani 1 1 d . . .
O2 O 1.1078(2) 1.10956(18) 0.26689(16) 0.0356(3) Uani 1 1 d . . .
O3 O 1.1560(2) 0.91728(16) 0.15110(15) 0.0330(3) Uani 1 1 d . . .
O4 O 0.92885(18) 0.64855(13) 0.41425(13) 0.0222(3) Uani 1 1 d . . .
O5 O 1.15663(18) 0.64603(16) 0.17965(14) 0.0263(3) Uani 1 1 d . . .
H5 H 1.147(4) 0.726(3) 0.174(3) 0.049(9) Uiso 1 1 d . . .
O6 O 1.06496(18) 0.42362(13) 0.30353(13) 0.0240(3) Uani 1 1 d . . .
C1 C 0.6540(2) 0.8540(2) 0.6169(2) 0.0306(4) Uani 1 1 d . . .
H1A H 0.6200 0.8596 0.7144 0.037 Uiso 0.663(7) 1 calc PR A 1
H1B H 0.6251 0.9549 0.5661 0.037 Uiso 0.663(7) 1 calc PR A 1
H1C H 0.6306 0.9484 0.6426 0.037 Uiso 0.337(7) 1 calc PR A 2
H1D H 0.6091 0.8748 0.5395 0.037 Uiso 0.337(7) 1 calc PR A 2
C2 C 0.5472(4) 0.7743(5) 0.6046(4) 0.0435(11) Uani 0.663(7) 1 d P A 1
H2A H 0.4239 0.8243 0.6405 0.065 Uiso 0.663(7) 1 calc PR A 1
H2B H 0.5708 0.6749 0.6570 0.065 Uiso 0.663(7) 1 calc PR A 1
H2C H 0.5757 0.7707 0.5082 0.065 Uiso 0.663(7) 1 calc PR A 1
C2A C 0.5592(10) 0.7704(11) 0.7264(10) 0.064(3) Uani 0.337(7) 1 d P A 2
H2D H 0.4359 0.8237 0.7504 0.096 Uiso 0.337(7) 1 calc PR A 2
H2E H 0.6000 0.7497 0.8050 0.096 Uiso 0.337(7) 1 calc PR A 2
H2F H 0.5745 0.6786 0.7013 0.096 Uiso 0.337(7) 1 calc PR A 2
C3 C 1.1918(3) 0.7584(2) 0.4865(3) 0.0377(5) Uani 1 1 d . . .
H3A H 1.2118 0.8460 0.4165 0.045 Uiso 0.663(7) 1 calc PR A 1
H3B H 1.2167 0.7642 0.5668 0.045 Uiso 0.663(7) 1 calc PR A 1
H3C H 1.2272 0.7980 0.3871 0.045 Uiso 0.337(7) 1 calc PR A 2
H3D H 1.1991 0.8279 0.5321 0.045 Uiso 0.337(7) 1 calc PR A 2
C4 C 1.3180(5) 0.6288(4) 0.4310(5) 0.0319(9) Uani 0.663(7) 1 d P A 1
H4A H 1.4363 0.6366 0.4069 0.048 Uiso 0.663(7) 1 calc PR A 1
H4B H 1.2982 0.6231 0.3492 0.048 Uiso 0.663(7) 1 calc PR A 1
H4C H 1.3031 0.5409 0.5001 0.048 Uiso 0.663(7) 1 calc PR A 1
C4A C 1.3146(11) 0.6339(13) 0.5070(16) 0.078(5) Uani 0.337(7) 1 d P A 2
H4D H 1.4281 0.6544 0.4729 0.117 Uiso 0.337(7) 1 calc PR A 2
H4E H 1.3176 0.5639 0.4580 0.117 Uiso 0.337(7) 1 calc PR A 2
H4F H 1.2875 0.5929 0.6050 0.117 Uiso 0.337(7) 1 calc PR A 2
C5 C 0.9145(3) 1.1512(2) 0.1194(2) 0.0367(5) Uani 1 1 d . . .
H5A H 0.8237 1.2268 0.1679 0.055 Uiso 1 1 calc R . .
H5B H 0.8612 1.0996 0.0893 0.055 Uiso 1 1 calc R . .
H5C H 0.9952 1.1964 0.0397 0.055 Uiso 1 1 calc R . .
C6 C 0.8321(2) 0.64692(19) 0.20730(17) 0.0197(3) Uani 1 1 d . . .
C7 C 0.7170(3) 0.7858(2) 0.2123(2) 0.0256(4) Uani 1 1 d . . .
H7 H 0.7243 0.8480 0.2606 0.031 Uiso 1 1 calc R . .
C8 C 0.5918(3) 0.8330(2) 0.1468(2) 0.0358(5) Uani 1 1 d . . .
H8 H 0.5137 0.9275 0.1502 0.043 Uiso 1 1 calc R . .
C9 C 0.5809(3) 0.7424(3) 0.0765(3) 0.0420(5) Uani 1 1 d . . .
H9 H 0.4949 0.7748 0.0322 0.050 Uiso 1 1 calc R . .
C10 C 0.6950(3) 0.6045(3) 0.0704(3) 0.0424(5) Uani 1 1 d . . .
H10 H 0.6879 0.5431 0.0212 0.051 Uiso 1 1 calc R . .
C11 C 0.8197(3) 0.5565(2) 0.1365(2) 0.0309(4) Uani 1 1 d . . .
H11 H 0.8968 0.4616 0.1333 0.037 Uiso 1 1 calc R . .

loop_
_atom_site_aniso_label
_atom_site_aniso_U_11
_atom_site_aniso_U_22
_atom_site_aniso_U_33
_atom_site_aniso_U_23
_atom_site_aniso_U_13
_atom_site_aniso_U_12
Sn 0.01655(7) 0.01315(7) 0.01780(7) -0.00347(4) -0.00634(5) -0.00251(5)
S 0.0345(2) 0.0217(2) 0.0179(2) -0.00375(16) -0.00526(17) -0.01431(18)
P 0.0227(2) 0.01340(18) 0.01598(19) -0.00128(15) -0.00776(16) -0.00434(16)
O1 0.0302(7) 0.0241(6) 0.0221(6) 0.0002(5) -0.0067(5) -0.0113(5)
O2 0.0465(9) 0.0417(8) 0.0286(7) -0.0133(6) -0.0041(7) -0.0263(7)
O3 0.0377(8) 0.0297(7) 0.0309(8) -0.0114(6) -0.0007(6) -0.0148(6)
O4 0.0322(7) 0.0167(5) 0.0212(6) -0.0051(5) -0.0121(5) -0.0052(5)
O5 0.0248(7) 0.0228(7) 0.0286(7) -0.0022(5) -0.0057(5) -0.0082(5)
O6 0.0362(7) 0.0145(5) 0.0188(6) -0.0019(4) -0.0108(5) -0.0023(5)
C1 0.0165(8) 0.0262(9) 0.0443(12) -0.0101(8) -0.0065(8) -0.0003(7)
C2 0.0196(15) 0.060(2) 0.058(3) -0.0290(19) -0.0077(15) -0.0094(14)
C2A 0.029(4) 0.065(6) 0.059(6) 0.011(4) 0.007(3) -0.008(4)
C3 0.0178(9) 0.0353(11) 0.0658(16) -0.0226(11) -0.0099(9) -0.0066(8)
C4 0.0192(14) 0.0299(18) 0.045(2) -0.0118(17) -0.0083(16) -0.0030(12)
C4A 0.022(4) 0.068(6) 0.098(9) 0.060(7) -0.026(5) -0.013(4)
C5 0.0555(14) 0.0305(10) 0.0242(10) 0.0008(8) -0.0145(10) -0.0142(10)
C6 0.0225(8) 0.0204(8) 0.0172(7) -0.0031(6) -0.0070(6) -0.0063(6)
C7 0.0286(9) 0.0232(8) 0.0254(9) -0.0055(7) -0.0112(7) -0.0035(7)
C8 0.0306(10) 0.0364(11) 0.0372(11) -0.0089(9) -0.0165(9) 0.0031(9)
C9 0.0318(11) 0.0588(15) 0.0418(13) -0.0189(11) -0.0220(10) -0.0001(10)
C10 0.0402(12) 0.0539(14) 0.0470(13) -0.0254(11) -0.0212(11) -0.0071(11)
C11 0.0330(10) 0.0319(10) 0.0334(10) -0.0142(8) -0.0138(8) -0.0046(8)

loop_
_atom_type_symbol
_atom_type_description
_atom_type_scat_dispersion_real
_atom_type_scat_dispersion_imag
_atom_type_scat_source
C C 0.0033 0.0016 'International Tables Vol C Tables 4.2.6.8 and 6.1.1.4'
H H 0.0000 0.0000 'International Tables Vol C Tables 4.2.6.8 and 6.1.1.4'
O O 0.0106 0.0060 'International Tables Vol C Tables 4.2.6.8 and 6.1.1.4'
P P 0.1023 0.0942 'International Tables Vol C Tables 4.2.6.8 and 6.1.1.4'
S S 0.1246 0.1234 'International Tables Vol C Tables 4.2.6.8 and 6.1.1.4'
Sn Sn -0.6537 1.4246 'International Tables Vol C Tables 4.2.6.8 and 6.1.1.4'

loop_
_geom_angle_atom_site_label_1
_geom_angle_atom_site_label_2
_geom_angle_atom_site_label_3
_geom_angle
_geom_angle_site_symmetry_1
_geom_angle_site_symmetry_3
_geom_angle_publ_flag
O4 Sn O6 88.81(5) . 2_766 ?
O4 Sn C1 96.87(7) . . ?
O6 Sn C1 96.08(7) 2_766 . ?
O4 Sn C3 101.49(7) . . ?
O6 Sn C3 96.46(8) 2_766 . ?
C1 Sn C3 157.92(9) . . ?
O4 Sn O1 80.79(5) . . ?
O6 Sn O1 169.13(5) 2_766 . ?
C1 Sn O1 82.12(7) . . ?
C3 Sn O1 88.78(8) . . ?
O4 Sn O2 171.67(5) . 2_776 ?
O6 Sn O2 84.94(5) 2_766 2_776 ?
C1 Sn O2 78.36(7) . 2_776 ?
C3 Sn O2 84.73(8) . 2_776 ?
O1 Sn O2 105.08(5) . 2_776 ?
O2 S O3 112.35(9) . . ?
O2 S O1 112.66(9) . . ?
O3 S O1 112.20(8) . . ?
O2 S C5 106.73(11) . . ?
O3 S C5 105.88(10) . . ?
O1 S C5 106.44(10) . . ?
O4 P O6 115.27(7) . . ?
O4 P O5 111.56(8) . . ?
O6 P O5 105.67(8) . . ?
O4 P C6 108.01(8) . . ?
O6 P C6 108.74(8) . . ?
O5 P C6 107.30(8) . . ?
S O1 Sn 132.38(8) . . ?
S O2 Sn 143.30(9) . 2_776 ?
P O4 Sn 154.87(9) . . ?
P O5 H5 115(2) . . ?
P O6 Sn 142.55(8) . 2_766 ?
C2A C1 C2 56.0(5) . . ?
C2A C1 Sn 117.5(4) . . ?
C2 C1 Sn 116.60(18) . . ?
C2A C1 H1A 54.2 . . ?
C2 C1 H1A 108.1 . . ?
Sn C1 H1A 108.1 . . ?
C2A C1 H1B 134.0 . . ?
C2 C1 H1B 108.1 . . ?
Sn C1 H1B 108.1 . . ?
H1A C1 H1B 107.3 . . ?
C2A C1 H1C 107.9 . . ?
C2 C1 H1C 135.1 . . ?
Sn C1 H1C 107.9 . . ?
H1A C1 H1C 60.3 . . ?
H1B C1 H1C 49.4 . . ?
C2A C1 H1D 107.9 . . ?
C2 C1 H1D 54.5 . . ?
Sn C1 H1D 107.9 . . ?
H1A C1 H1D 143.9 . . ?
H1B C1 H1D 60.0 . . ?
H1C C1 H1D 107.2 . . ?
C1 C2 H2A 109.5 . . ?
C1 C2 H2B 109.5 . . ?
H2A C2 H2B 109.5 . . ?
C1 C2 H2C 109.5 . . ?
H2A C2 H2C 109.5 . . ?
H2B C2 H2C 109.5 . . ?
C1 C2A H2D 109.5 . . ?
C1 C2A H2E 109.5 . . ?
H2D C2A H2E 109.5 . . ?
C1 C2A H2F 109.5 . . ?
H2D C2A H2F 109.5 . . ?
H2E C2A H2F 109.5 . . ?
C4A C3 Sn 122.7(4) . . ?
C4 C3 Sn 116.56(18) . . ?
C4A C3 H3A 125.7 . . ?
C4 C3 H3A 108.2 . . ?
Sn C3 H3A 108.2 . . ?
C4A C3 H3B 75.4 . . ?
C4 C3 H3B 108.2 . . ?
Sn C3 H3B 108.2 . . ?
H3A C3 H3B 107.3 . . ?
C4A C3 H3C 106.6 . . ?
C4 C3 H3C 78.4 . . ?
Sn C3 H3C 106.6 . . ?
H3B C3 H3C 136.1 . . ?
C4A C3 H3D 106.6 . . ?
C4 C3 H3D 133.1 . . ?
Sn C3 H3D 106.6 . . ?
H3A C3 H3D 72.6 . . ?
H3C C3 H3D 106.6 . . ?
C3 C4 H4A 109.5 . . ?
C3 C4 H4B 109.5 . . ?
H4A C4 H4B 109.5 . . ?
C3 C4 H4C 109.5 . . ?
H4A C4 H4C 109.5 . . ?
H4B C4 H4C 109.5 . . ?
C3 C4A H4D 109.5 . . ?
C3 C4A H4E 109.5 . . ?
H4D C4A H4E 109.5 . . ?
C3 C4A H4F 109.5 . . ?
H4D C4A H4F 109.5 . . ?
H4E C4A H4F 109.5 . . ?
S C5 H5A 109.5 . . ?
S C5 H5B 109.5 . . ?
H5A C5 H5B 109.5 . . ?
S C5 H5C 109.5 . . ?
H5A C5 H5C 109.5 . . ?
H5B C5 H5C 109.5 . . ?
C11 C6 C7 119.37(17) . . ?
C11 C6 P 119.89(14) . . ?
C7 C6 P 120.69(14) . . ?
C8 C7 C6 120.15(18) . . ?
C8 C7 H7 119.9 . . ?
C6 C7 H7 119.9 . . ?
C9 C8 C7 120.0(2) . . ?
C9 C8 H8 120.0 . . ?
C7 C8 H8 120.0 . . ?
C8 C9 C10 120.4(2) . . ?
C8 C9 H9 119.8 . . ?
C10 C9 H9 119.8 . . ?
C9 C10 C11 119.9(2) . . ?
C9 C10 H10 120.1 . . ?
C11 C10 H10 120.1 . . ?
C10 C11 C6 120.3(2) . . ?
C10 C11 H11 119.9 . . ?
C6 C11 H11 119.9 . . ?

loop_
_geom_bond_atom_site_label_1
_geom_bond_atom_site_label_2
_geom_bond_distance
_geom_bond_site_symmetry_2
_geom_bond_publ_flag
Sn O4 2.0850(12) . ?
Sn O6 2.1017(12) 2_766 ?
Sn C1 2.1122(18) . ?
Sn C3 2.1143(19) . ?
Sn O1 2.4818(13) . ?
Sn O2 2.5328(14) 2_776 ?
S O2 1.4543(15) . ?
S O3 1.4574(15) . ?
S O1 1.4733(14) . ?
S C5 1.754(2) . ?
P O4 1.5070(13) . ?
P O6 1.5083(13) . ?
P O5 1.5651(14) . ?
P C6 1.7887(18) . ?
O2 Sn 2.5328(14) 2_776 ?
O5 H5 0.76(3) . ?
O6 Sn 2.1017(12) 2_766 ?
C1 C2A 1.384(8) . ?
C1 C2 1.473(4) . ?
C1 H1A 0.9900 . ?
C1 H1B 0.9900 . ?
C1 H1C 0.9900 . ?
C1 H1D 0.9900 . ?
C2 H2A 0.9800 . ?
C2 H2B 0.9800 . ?
C2 H2C 0.9800 . ?
C2A H2D 0.9800 . ?
C2A H2E 0.9800 . ?
C2A H2F 0.9800 . ?
C3 C4A 1.348(9) . ?
C3 C4 1.479(4) . ?
C3 H3A 0.9900 . ?
C3 H3B 0.9900 . ?
C3 H3C 0.9900 . ?
C3 H3D 0.9900 . ?
C4 H4A 0.9800 . ?
C4 H4B 0.9800 . ?
C4 H4C 0.9800 . ?
C4A H4D 0.9800 . ?
C4A H4E 0.9800 . ?
C4A H4F 0.9800 . ?
C5 H5A 0.9800 . ?
C5 H5B 0.9800 . ?
C5 H5C 0.9800 . ?
C6 C11 1.393(3) . ?
C6 C7 1.397(2) . ?
C7 C8 1.389(3) . ?
C7 H7 0.9500 . ?
C8 C9 1.383(3) . ?
C8 H8 0.9500 . ?
C9 C10 1.387(4) . ?
C9 H9 0.9500 . ?
C10 C11 1.389(3) . ?
C10 H10 0.9500 . ?
C11 H11 0.9500 . ?
